data_4345541
loop_
_publ_author_name
'Nurdin, Lucie'
'Spasyuk, Denis M.'
'Piers, Warren E.'
'Maron, Laurent'

_publ_section_title
;
 Reactions of Neutral Cobalt(II) Complexes of a Dianionic Tetrapodal
 Pentadentate Ligand: Cobalt(III) Amides from Imido Radicals.
;
_journal_name_full 'Inorganic chemistry'
_journal_paper_doi 10.1021/acs.inorgchem.7b00174
_journal_year 2017
_chemical_formula_moiety 'C33 H25 B2 Co N9 O, C29 H23 B2 Co '
_chemical_formula_sum 'C66 H66 B4 Co2 N18 O2'
_chemical_formula_weight 1304.46
_chemical_name_systematic
;
 ?
;
_space_group_crystal_system orthorhombic
_space_group_IT_number 62
_space_group_name_Hall '-P 2ac 2n'
_space_group_name_H-M_alt 'P n m a'
_symmetry_space_group_name_Hall '-P 2ac 2n'
_symmetry_space_group_name_H-M 'P n m a'
_atom_sites_solution_hydrogens geom
_audit_creation_method SHELXL-2013
_cell_angle_alpha 90
_cell_angle_beta 90
_cell_angle_gamma 90
_cell_formula_units_Z 4
_cell_length_a 13.9846(14)
_cell_length_b 22.079(2)
_cell_length_c 19.893(2)
_cell_measurement_reflns_used 8147
_cell_measurement_temperature 173(2)
_cell_measurement_theta_max 66.74
_cell_measurement_theta_min 3.86
_cell_volume 6142.3(10)
_computing_cell_refinement 'Bruker SAINT'
_computing_data_collection 'Bruker APEX2'
_computing_data_reduction 'Bruker SAINT'
_computing_molecular_graphics 'Platon Ortep'
_computing_publication_material 'LinXTL v.  5.3.2'
_computing_structure_refinement 'SHELXL97 (Sheldrick, 2008)'
_computing_structure_solution 'SHELXS97 (Sheldrick, 2008)'
_diffrn_ambient_temperature 173(2)
_diffrn_measured_fraction_theta_full 1.000
_diffrn_measured_fraction_theta_max 1.000
_diffrn_measurement_device_type 'Bruker APEX-II CCD'
_diffrn_measurement_method '\f and \w scans'
_diffrn_radiation_type CuK\a
_diffrn_radiation_wavelength 1.54178
_diffrn_reflns_av_R_equivalents 0.0906
_diffrn_reflns_av_unetI/netI 0.0567
_diffrn_reflns_Laue_measured_fraction_full 1.000
_diffrn_reflns_Laue_measured_fraction_max 1.000
_diffrn_reflns_limit_h_max 16
_diffrn_reflns_limit_h_min -16
_diffrn_reflns_limit_k_max 25
_diffrn_reflns_limit_k_min -26
_diffrn_reflns_limit_l_max 23
_diffrn_reflns_limit_l_min -23
_diffrn_reflns_number 39053
_diffrn_reflns_point_group_measured_fraction_full 1.000
_diffrn_reflns_point_group_measured_fraction_max 1.000
_diffrn_reflns_theta_full 66.500
_diffrn_reflns_theta_max 66.489
_diffrn_reflns_theta_min 2.990
_exptl_absorpt_coefficient_mu 4.732
_exptl_absorpt_correction_T_max 0.642
_exptl_absorpt_correction_T_min 0.626
_exptl_absorpt_correction_type multi-scan
_exptl_absorpt_process_details 'Sadabs (Sheldrick, 1996)'
_exptl_crystal_colour Pink
_exptl_crystal_density_diffrn 1.411
_exptl_crystal_density_method 'not measured'
_exptl_crystal_description block
_exptl_crystal_F_000 2712
_exptl_crystal_size_max 0.14
_exptl_crystal_size_mid 0.13
_exptl_crystal_size_min 0.12
_refine_diff_density_max 0.287
_refine_diff_density_min -0.446
_refine_diff_density_rms 0.053
_refine_ls_extinction_method none
_refine_ls_goodness_of_fit_ref 1.050
_refine_ls_hydrogen_treatment constr
_refine_ls_matrix_type full
_refine_ls_number_parameters 454
_refine_ls_number_reflns 5569
_refine_ls_number_restraints 45
_refine_ls_restrained_S_all 1.050
_refine_ls_R_factor_all 0.0552
_refine_ls_R_factor_gt 0.0430
_refine_ls_shift/su_max 0.000
_refine_ls_shift/su_mean 0.000
_refine_ls_structure_factor_coef Fsqd
_refine_ls_weighting_details 'w=1/[\s^2^(Fo^2^)+(0.0641P)^2^+0.0169P] where P=(Fo^2^+2Fc^2^)/3'
_refine_ls_weighting_scheme calc
_refine_ls_wR_factor_gt 0.1098
_refine_ls_wR_factor_ref 0.1178
_reflns_Friedel_coverage 0.000
_reflns_number_gt 4577
_reflns_number_total 5569
_reflns_threshold_expression 'I > 2\s(I)'
_cod_data_source_file ic7b00174_si_002.cif
_cod_data_source_block 1-THF
_cod_database_code 4345541
_shelx_space_group_comment
;
The symmetry employed for this shelxl refinement is uniquely defined
by the following loop, which should always be used as a source of
symmetry information in preference to the above space-group names.
They are only intended as comments.
;
_shelxl_version_number 2013-4

loop_
_space_group_symop_operation_xyz
'x, y, z'
'-x+1/2, -y, z+1/2'
'x+1/2, -y+1/2, -z+1/2'
'-x, y+1/2, -z'
'-x, -y, -z'
'x-1/2, y, -z-1/2'
'-x-1/2, y-1/2, z-1/2'
'x, -y-1/2, z'

loop_
_atom_site_label
_atom_site_type_symbol
_atom_site_fract_x
_atom_site_fract_y
_atom_site_fract_z
_atom_site_U_iso_or_equiv
_atom_site_adp_type
_atom_site_occupancy
_atom_site_site_symmetry_order
_atom_site_calc_flag
_atom_site_refinement_flags_posn
_atom_site_refinement_flags_adp
_atom_site_refinement_flags_occupancy
_atom_site_disorder_assembly
_atom_site_disorder_group
Co2 Co 0.50201(3) 0.2500 0.13527(3) 0.03122(15) Uani 1 2 d S T P . .
N6 N 0.35716(17) 0.2500 0.12142(12) 0.0253(5) Uani 1 2 d S T P . .
B1 B 0.15718(18) 0.13367(12) 0.86791(13) 0.0291(5) Uani 1 1 d . . . . .
B2 B 0.37265(18) 0.13203(12) 0.12240(13) 0.0282(5) Uani 1 1 d . . . . .
C1 C 0.21497(16) 0.19605(10) 0.88633(11) 0.0263(5) Uani 1 1 d . . . . .
C2 C 0.29756(16) 0.19609(10) 0.92530(11) 0.0298(5) Uani 1 1 d . . . . .
H2 H 0.3260 0.1588 0.9382 0.036 Uiso 1 1 calc R U . . .
C3 C 0.3385(2) 0.2500 0.94541(16) 0.0320(7) Uani 1 2 d S T P . .
H3 H 0.3941 0.2500 0.9728 0.038 Uiso 1 2 calc R U P . .
C4 C -0.04594(19) 0.17017(12) 0.97585(14) 0.0430(6) Uani 1 1 d . . . . .
H4 H -0.0979 0.1955 0.9883 0.052 Uiso 1 1 calc R U . . .
C5 C -0.01626(19) 0.12047(13) 1.01191(13) 0.0440(6) Uani 1 1 d . . . . .
H5 H -0.0424 0.1051 1.0526 0.053 Uiso 1 1 calc R U . . .
C6 C 0.05971(18) 0.09802(12) 0.97593(13) 0.0379(6) Uani 1 1 d . . . . .
H6 H 0.0971 0.0638 0.9880 0.045 Uiso 1 1 calc R U . . .
C7 C 0.01463(19) 0.16840(13) 0.71836(14) 0.0452(6) Uani 1 1 d . . . . .
H7 H -0.0314 0.1918 0.6947 0.054 Uiso 1 1 calc R U . . .
C8 C 0.0597(2) 0.11737(13) 0.69310(13) 0.0487(7) Uani 1 1 d . . . . .
H8 H 0.0513 0.0995 0.6501 0.058 Uiso 1 1 calc R U . . .
C9 C 0.11920(19) 0.09833(11) 0.74370(13) 0.0408(6) Uani 1 1 d . . . . .
H9 H 0.1602 0.0641 0.7420 0.049 Uiso 1 1 calc R U . . .
C10 C 0.21840(17) 0.07147(10) 0.86879(12) 0.0319(5) Uani 1 1 d . . . . .
C11 C 0.17425(19) 0.01490(11) 0.87443(13) 0.0378(6) Uani 1 1 d . . . . .
H11 H 0.1071 0.0132 0.8815 0.045 Uiso 1 1 calc R U . . .
C12 C 0.2254(2) -0.03889(11) 0.87010(13) 0.0428(6) Uani 1 1 d . . . . .
H12 H 0.1932 -0.0765 0.8747 0.051 Uiso 1 1 calc R U . . .
C13 C 0.3233(2) -0.03779(12) 0.85908(14) 0.0445(6) Uani 1 1 d . . . . .
H13 H 0.3590 -0.0744 0.8574 0.053 Uiso 1 1 calc R U . . .
C14 C 0.36769(19) 0.01702(12) 0.85065(14) 0.0450(6) Uani 1 1 d . . . . .
H14 H 0.4345 0.0184 0.8421 0.054 Uiso 1 1 calc R U . . .
C15 C 0.31603(18) 0.07054(11) 0.85442(13) 0.0375(6) Uani 1 1 d . . . . .
H15 H 0.3482 0.1078 0.8470 0.045 Uiso 1 1 calc R U . . .
C18 C 0.31233(15) 0.19582(10) 0.11407(10) 0.0249(4) Uani 1 1 d . . . . .
C19 C 0.21563(16) 0.19591(11) 0.09730(12) 0.0309(5) Uani 1 1 d . . . . .
H19 H 0.1826 0.1586 0.0920 0.037 Uiso 1 1 calc R U . . .
C20 C 0.1676(2) 0.2500 0.08837(18) 0.0331(7) Uani 1 2 d S T P . .
H20 H 0.1020 0.2500 0.0761 0.040 Uiso 1 2 calc R U P . .
C21 C 0.53314(19) 0.16586(13) 0.26266(13) 0.0427(6) Uani 1 1 d . . . . .
H21 H 0.5771 0.1918 0.2850 0.051 Uiso 1 1 calc R U . . .
C22 C 0.50854(18) 0.10847(13) 0.28436(13) 0.0411(6) Uani 1 1 d . . . . .
H22 H 0.5312 0.0877 0.3230 0.049 Uiso 1 1 calc R U . . .
C23 C 0.44424(17) 0.08824(11) 0.23762(12) 0.0357(5) Uani 1 1 d . . . . .
H23 H 0.4143 0.0496 0.2378 0.043 Uiso 1 1 calc R U . . .
C24 C 0.58058(19) 0.16507(13) 0.01800(14) 0.0469(7) Uani 1 1 d . . . . .
H24 H 0.6296 0.1918 0.0034 0.056 Uiso 1 1 calc R U . . .
C25 C 0.57072(19) 0.10657(13) -0.00377(14) 0.0466(7) Uani 1 1 d . . . . .
H25 H 0.6100 0.0853 -0.0348 0.056 Uiso 1 1 calc R U . . .
C26 C 0.49105(18) 0.08570(12) 0.02945(13) 0.0396(6) Uani 1 1 d . . . . .
H26 H 0.4650 0.0461 0.0256 0.048 Uiso 1 1 calc R U . . .
C27 C 0.30249(16) 0.07366(10) 0.11799(12) 0.0298(5) Uani 1 1 d . . . . .
C28 C 0.24995(17) 0.05463(11) 0.17396(12) 0.0345(5) Uani 1 1 d . . . . .
H28 H 0.2577 0.0760 0.2150 0.041 Uiso 1 1 calc R U . . .
C29 C 0.18742(19) 0.00640(12) 0.17244(14) 0.0421(6) Uani 1 1 d . . . . .
H29 H 0.1543 -0.0051 0.2121 0.051 Uiso 1 1 calc R U . . .
C30 C 0.17277(19) -0.02526(12) 0.11340(14) 0.0443(6) Uani 1 1 d . . . . .
H30 H 0.1309 -0.0591 0.1122 0.053 Uiso 1 1 calc R U . . .
C31 C 0.22010(19) -0.00668(11) 0.05631(14) 0.0423(6) Uani 1 1 d . . . . .
H31 H 0.2099 -0.0274 0.0151 0.051 Uiso 1 1 calc R U . . .
C32 C 0.28250(17) 0.04205(11) 0.05857(12) 0.0361(5) Uani 1 1 d . . . . .
H32 H 0.3129 0.0545 0.0182 0.043 Uiso 1 1 calc R U . . .
Co1 Co 0.02437(3) 0.2500 0.84907(3) 0.02846(15) Uani 1 2 d S T P . .
N1 N 0.17440(17) 0.2500 0.86918(13) 0.0247(5) Uani 1 2 d S T P . .
N2 N 0.00752(14) 0.17822(9) 0.92114(11) 0.0344(5) Uani 1 1 d . . . . .
N3 N 0.07250(13) 0.13243(8) 0.92085(10) 0.0308(4) Uani 1 1 d . . . . .
N4 N 0.04470(14) 0.18011(9) 0.78026(10) 0.0352(5) Uani 1 1 d . . . . .
N5 N 0.10964(14) 0.13653(9) 0.79639(10) 0.0315(4) Uani 1 1 d . . . . .
N7 N 0.48684(14) 0.17993(9) 0.20622(11) 0.0355(5) Uani 1 1 d . . . . .
N8 N 0.43019(13) 0.13185(8) 0.19120(9) 0.0296(4) Uani 1 1 d . . . . .
N9 N 0.51290(14) 0.17990(10) 0.06216(11) 0.0381(5) Uani 1 1 d . . . . .
N10 N 0.45593(13) 0.13028(9) 0.06820(10) 0.0310(4) Uani 1 1 d . . . . .
O1 O -0.12400(17) 0.2500 0.81866(15) 0.0464(6) Uani 1 2 d S T P . .
C16 C -0.1862(2) 0.19839(16) 0.8217(2) 0.0668(9) Uani 1 1 d . . . . .
H16A H -0.1510 0.1620 0.8368 0.080 Uiso 1 1 calc R U . . .
H16B H -0.2150 0.1901 0.7771 0.080 Uiso 1 1 calc R U . . .
C17 C -0.2608(3) 0.2158(2) 0.8712(3) 0.1124(19) Uani 1 1 d . . . . .
H17A H -0.2450 0.1999 0.9164 0.135 Uiso 1 1 calc R U . . .
H17B H -0.3241 0.1999 0.8576 0.135 Uiso 1 1 calc R U . . .
C33A C 0.7172(10) 0.1963(10) 0.1644(12) 0.070(4) Uani 0.539(16) 1 d D U P A 1
H33A H 0.7157 0.1912 0.2139 0.084 Uiso 0.539(16) 1 calc R U P A 1
H33B H 0.6966 0.1582 0.1425 0.084 Uiso 0.539(16) 1 calc R U P A 1
C34A C 0.8148(6) 0.2165(4) 0.1401(9) 0.088(3) Uani 0.539(16) 1 d D U P A 1
H34A H 0.8654 0.2010 0.1704 0.106 Uiso 0.539(16) 1 calc R U P A 1
H34B H 0.8270 0.2010 0.0942 0.106 Uiso 0.539(16) 1 calc R U P A 1
C34B C 0.8018(9) 0.2180(4) 0.1865(9) 0.083(4) Uani 0.461(16) 1 d . U P A 2
H34C H 0.8619 0.2025 0.1666 0.100 Uiso 0.461(16) 1 calc R U P A 2
H34D H 0.7965 0.2025 0.2331 0.100 Uiso 0.461(16) 1 calc R U P A 2
C33B C 0.7232(13) 0.1992(10) 0.1483(14) 0.069(4) Uani 0.461(16) 1 d . U P A 2
H33C H 0.6969 0.1600 0.1638 0.083 Uiso 0.461(16) 1 calc R U P A 2
H33D H 0.7378 0.1972 0.0997 0.083 Uiso 0.461(16) 1 calc R U P A 2
O2A O 0.6572(16) 0.2500 0.1418(8) 0.055(4) Uani 0.6 2 d DS TU P A 1
O2B O 0.662(2) 0.2500 0.1652(11) 0.043(4) Uani 0.4 2 d S TU P A 2

loop_
_atom_site_aniso_label
_atom_site_aniso_U_11
_atom_site_aniso_U_22
_atom_site_aniso_U_33
_atom_site_aniso_U_23
_atom_site_aniso_U_13
_atom_site_aniso_U_12
Co2 0.0235(3) 0.0287(3) 0.0415(3) 0.000 -0.0009(2) 0.000
N6 0.0243(12) 0.0261(13) 0.0254(13) 0.000 0.0005(10) 0.000
B1 0.0282(12) 0.0262(13) 0.0328(14) 0.0004(10) -0.0004(10) -0.0004(10)
B2 0.0288(12) 0.0280(13) 0.0280(13) -0.0014(10) 0.0005(10) -0.0006(10)
C1 0.0260(10) 0.0258(11) 0.0272(11) 0.0002(9) 0.0023(9) 0.0011(9)
C2 0.0312(11) 0.0260(11) 0.0323(12) 0.0030(9) -0.0017(9) 0.0042(9)
C3 0.0282(15) 0.0375(18) 0.0304(17) 0.000 -0.0065(13) 0.000
C4 0.0373(13) 0.0434(15) 0.0484(15) -0.0003(12) 0.0114(12) -0.0006(11)
C5 0.0452(15) 0.0492(16) 0.0377(14) 0.0071(12) 0.0107(12) -0.0054(12)
C6 0.0396(13) 0.0357(13) 0.0383(13) 0.0076(11) -0.0027(11) -0.0047(11)
C7 0.0460(15) 0.0519(17) 0.0376(14) -0.0058(12) -0.0117(12) -0.0015(13)
C8 0.0578(17) 0.0539(17) 0.0343(14) -0.0138(12) -0.0055(13) -0.0055(14)
C9 0.0487(15) 0.0335(13) 0.0401(14) -0.0109(11) 0.0044(12) -0.0040(11)
C10 0.0372(12) 0.0246(12) 0.0340(12) -0.0007(9) 0.0007(10) -0.0013(9)
C11 0.0378(13) 0.0299(13) 0.0458(14) -0.0021(11) 0.0025(11) -0.0035(10)
C12 0.0575(17) 0.0243(13) 0.0467(15) -0.0004(11) 0.0032(12) -0.0043(11)
C13 0.0530(16) 0.0294(13) 0.0511(16) -0.0048(12) -0.0012(13) 0.0086(11)
C14 0.0371(13) 0.0392(15) 0.0587(17) -0.0095(13) 0.0031(12) 0.0061(11)
C15 0.0381(13) 0.0269(12) 0.0475(15) -0.0039(11) 0.0062(11) -0.0011(10)
C18 0.0260(10) 0.0251(11) 0.0236(10) -0.0016(8) 0.0016(8) -0.0002(9)
C19 0.0270(11) 0.0289(12) 0.0368(12) -0.0022(10) 0.0006(10) -0.0036(9)
C20 0.0236(15) 0.0330(18) 0.0427(19) 0.000 -0.0016(14) 0.000
C21 0.0385(13) 0.0471(15) 0.0426(15) -0.0010(12) -0.0137(11) 0.0030(12)
C22 0.0391(13) 0.0499(16) 0.0344(13) 0.0063(11) -0.0055(11) 0.0116(12)
C23 0.0346(12) 0.0346(13) 0.0380(13) 0.0065(10) 0.0030(10) 0.0073(10)
C24 0.0358(13) 0.0546(17) 0.0502(16) 0.0063(13) 0.0138(12) 0.0066(12)
C25 0.0422(14) 0.0560(18) 0.0415(14) -0.0045(13) 0.0078(12) 0.0171(13)
C26 0.0409(13) 0.0401(15) 0.0378(13) -0.0076(11) -0.0003(11) 0.0119(11)
C27 0.0322(11) 0.0214(11) 0.0359(12) 0.0009(9) -0.0023(10) 0.0048(9)
C28 0.0341(12) 0.0337(13) 0.0357(13) -0.0029(10) 0.0019(10) 0.0018(10)
C29 0.0404(14) 0.0372(14) 0.0488(15) 0.0078(12) 0.0012(12) -0.0017(11)
C30 0.0447(14) 0.0266(13) 0.0617(18) 0.0024(12) -0.0115(13) -0.0038(11)
C31 0.0466(14) 0.0353(14) 0.0451(15) -0.0079(11) -0.0115(12) 0.0037(11)
C32 0.0399(13) 0.0357(13) 0.0325(12) -0.0007(10) -0.0044(10) 0.0023(10)
Co1 0.0254(3) 0.0280(3) 0.0320(3) 0.000 -0.0025(2) 0.000
N1 0.0223(12) 0.0236(13) 0.0284(13) 0.000 0.0004(10) 0.000
N2 0.0312(10) 0.0315(11) 0.0404(12) 0.0019(9) 0.0043(9) 0.0005(8)
N3 0.0311(9) 0.0265(10) 0.0347(11) 0.0008(8) 0.0009(8) -0.0021(8)
N4 0.0328(10) 0.0369(11) 0.0360(11) -0.0027(9) -0.0045(9) 0.0010(9)
N5 0.0323(10) 0.0280(10) 0.0341(11) -0.0038(8) -0.0010(8) -0.0039(8)
N7 0.0320(10) 0.0339(11) 0.0406(12) 0.0015(9) -0.0087(9) -0.0020(8)
N8 0.0292(9) 0.0298(10) 0.0299(10) -0.0003(8) -0.0011(8) 0.0024(8)
N9 0.0337(11) 0.0352(12) 0.0454(12) 0.0011(9) 0.0105(9) 0.0023(9)
N10 0.0308(10) 0.0300(10) 0.0321(10) -0.0002(8) 0.0014(8) 0.0044(8)
O1 0.0282(12) 0.0436(15) 0.0673(18) 0.000 -0.0054(12) 0.000
C16 0.0453(17) 0.066(2) 0.089(3) -0.0038(19) -0.0130(17) -0.0208(16)
C17 0.050(2) 0.142(5) 0.145(5) -0.002(3) 0.026(2) -0.029(2)
C33A 0.033(4) 0.039(5) 0.139(10) 0.024(6) 0.008(5) 0.013(4)
C34A 0.042(4) 0.067(4) 0.156(9) 0.005(6) 0.026(5) 0.015(3)
C34B 0.059(5) 0.056(4) 0.135(9) 0.005(6) -0.035(6) 0.021(4)
C33B 0.043(6) 0.028(5) 0.136(11) -0.004(7) -0.005(6) -0.005(4)
O2A 0.029(3) 0.030(3) 0.105(12) 0.000 -0.020(7) 0.000
O2B 0.021(4) 0.025(4) 0.083(12) 0.000 -0.013(8) 0.000

loop_
_atom_type_symbol
_atom_type_description
_atom_type_scat_dispersion_real
_atom_type_scat_dispersion_imag
_atom_type_scat_source
C C 0.0181 0.0091 'International Tables Vol C Tables 4.2.6.8 and 6.1.1.4'
B B 0.0090 0.0039 'International Tables Vol C Tables 4.2.6.8 and 6.1.1.4'
N N 0.0311 0.0180 'International Tables Vol C Tables 4.2.6.8 and 6.1.1.4'
Co Co -2.3653 3.6143 'International Tables Vol C Tables 4.2.6.8 and 6.1.1.4'
O O 0.0492 0.0322 'International Tables Vol C Tables 4.2.6.8 and 6.1.1.4'
H H 0.0000 0.0000 'International Tables Vol C Tables 4.2.6.8 and 6.1.1.4'

loop_
_geom_angle_atom_site_label_1
_geom_angle_atom_site_label_2
_geom_angle_atom_site_label_3
_geom_angle
_geom_angle_site_symmetry_1
_geom_angle_site_symmetry_3
N6 Co2 N7 89.46(7) . .
N6 Co2 N7 89.46(7) . 8_565
N7 Co2 N7 94.62(12) . 8_565
N6 Co2 N9 88.79(7) . .
N7 Co2 N9 86.04(9) . .
N7 Co2 N9 178.12(8) 8_565 .
N6 Co2 N9 88.79(7) . 8_565
N7 Co2 N9 178.12(8) . 8_565
N7 Co2 N9 86.04(9) 8_565 8_565
N9 Co2 N9 93.25(12) . 8_565
N6 Co2 O2A 175.7(4) . .
N7 Co2 O2A 93.5(3) . .
N7 Co2 O2A 93.5(3) 8_565 .
N9 Co2 O2A 88.3(3) . .
N9 Co2 O2A 88.3(3) 8_565 .
N6 Co2 O2B 172.8(6) . .
N7 Co2 O2B 85.7(4) . .
N7 Co2 O2B 85.7(4) 8_565 .
N9 Co2 O2B 96.2(4) . .
N9 Co2 O2B 96.2(4) 8_565 .
C18 N6 C18 123.4(3) 8_565 .
C18 N6 Co2 118.15(13) 8_565 .
C18 N6 Co2 118.15(13) . .
N5 B1 N3 106.63(18) . .
N5 B1 C10 105.52(19) . .
N3 B1 C10 111.92(19) . .
N5 B1 C1 112.17(18) . .
N3 B1 C1 103.56(18) . .
C10 B1 C1 116.7(2) . .
N10 B2 N8 102.34(18) . .
N10 B2 C27 112.81(19) . .
N8 B2 C27 110.55(19) . .
N10 B2 C18 109.12(18) . .
N8 B2 C18 110.36(18) . .
C27 B2 C18 111.31(18) . .
N1 C1 C2 119.0(2) . .
N1 C1 B1 118.3(2) . .
C2 C1 B1 122.3(2) . .
C3 C2 C1 120.4(2) . .
C3 C2 H2 119.8 . .
C1 C2 H2 119.8 . .
C2 C3 C2 119.2(3) 8_565 .
C2 C3 H3 120.4 8_565 .
C2 C3 H3 120.4 . .
N2 C4 C5 111.3(2) . .
N2 C4 H4 124.4 . .
C5 C4 H4 124.4 . .
C6 C5 C4 104.5(2) . .
C6 C5 H5 127.8 . .
C4 C5 H5 127.8 . .
N3 C6 C5 108.9(2) . .
N3 C6 H6 125.6 . .
C5 C6 H6 125.6 . .
N4 C7 C8 110.5(2) . .
N4 C7 H7 124.7 . .
C8 C7 H7 124.7 . .
C9 C8 C7 105.0(2) . .
C9 C8 H8 127.5 . .
C7 C8 H8 127.5 . .
N5 C9 C8 108.5(2) . .
N5 C9 H9 125.7 . .
C8 C9 H9 125.7 . .
C15 C10 C11 115.8(2) . .
C15 C10 B1 121.9(2) . .
C11 C10 B1 121.7(2) . .
C12 C11 C10 122.1(2) . .
C12 C11 H11 118.9 . .
C10 C11 H11 118.9 . .
C13 C12 C11 120.2(2) . .
C13 C12 H12 119.9 . .
C11 C12 H12 119.9 . .
C14 C13 C12 118.8(2) . .
C14 C13 H13 120.6 . .
C12 C13 H13 120.6 . .
C13 C14 C15 120.7(3) . .
C13 C14 H14 119.7 . .
C15 C14 H14 119.7 . .
C14 C15 C10 122.2(2) . .
C14 C15 H15 118.9 . .
C10 C15 H15 118.9 . .
N6 C18 C19 118.2(2) . .
N6 C18 B2 120.32(19) . .
C19 C18 B2 121.4(2) . .
C20 C19 C18 120.3(2) . .
C20 C19 H19 119.9 . .
C18 C19 H19 119.9 . .
C19 C20 C19 119.6(3) . 8_565
C19 C20 H20 120.2 . .
C19 C20 H20 120.2 8_565 .
N7 C21 C22 110.8(2) . .
N7 C21 H21 124.6 . .
C22 C21 H21 124.6 . .
C23 C22 C21 104.5(2) . .
C23 C22 H22 127.7 . .
C21 C22 H22 127.7 . .
N8 C23 C22 109.2(2) . .
N8 C23 H23 125.4 . .
C22 C23 H23 125.4 . .
N9 C24 C25 111.6(3) . .
N9 C24 H24 124.2 . .
C25 C24 H24 124.2 . .
C24 C25 C26 104.2(2) . .
C24 C25 H25 127.9 . .
C26 C25 H25 127.9 . .
N10 C26 C25 109.1(2) . .
N10 C26 H26 125.5 . .
C25 C26 H26 125.5 . .
C28 C27 C32 114.7(2) . .
C28 C27 B2 120.9(2) . .
C32 C27 B2 124.2(2) . .
C29 C28 C27 123.2(2) . .
C29 C28 H28 118.4 . .
C27 C28 H28 118.4 . .
C28 C29 C30 120.2(3) . .
C28 C29 H29 119.9 . .
C30 C29 H29 119.9 . .
C31 C30 C29 118.6(2) . .
C31 C30 H30 120.7 . .
C29 C30 H30 120.7 . .
C30 C31 C32 120.5(2) . .
C30 C31 H31 119.8 . .
C32 C31 H31 119.8 . .
C31 C32 C27 122.7(2) . .
C31 C32 H32 118.7 . .
C27 C32 H32 118.7 . .
N4 Co1 N4 95.65(12) . 8_565
N4 Co1 N1 89.37(7) . .
N4 Co1 N1 89.37(7) 8_565 .
N4 Co1 N2 178.35(8) . 8_565
N4 Co1 N2 84.67(8) 8_565 8_565
N1 Co1 N2 89.01(7) . 8_565
N4 Co1 N2 84.67(8) . .
N4 Co1 N2 178.35(8) 8_565 .
N1 Co1 N2 89.01(7) . .
N2 Co1 N2 94.97(11) 8_565 .
N4 Co1 O1 86.97(8) . .
N4 Co1 O1 86.97(8) 8_565 .
N1 Co1 O1 174.54(11) . .
N2 Co1 O1 94.67(8) 8_565 .
N2 Co1 O1 94.67(8) . .
C1 N1 C1 121.9(3) . 8_565
C1 N1 Co1 117.12(13) . .
C1 N1 Co1 117.12(13) 8_565 .
C4 N2 N3 106.2(2) . .
C4 N2 Co1 134.80(18) . .
N3 N2 Co1 118.17(14) . .
C6 N3 N2 109.1(2) . .
C6 N3 B1 130.6(2) . .
N2 N3 B1 119.29(18) . .
C7 N4 N5 107.0(2) . .
C7 N4 Co1 135.34(19) . .
N5 N4 Co1 117.38(15) . .
C9 N5 N4 108.9(2) . .
C9 N5 B1 129.4(2) . .
N4 N5 B1 121.60(19) . .
C21 N7 N8 106.7(2) . .
C21 N7 Co2 133.41(18) . .
N8 N7 Co2 119.07(15) . .
C23 N8 N7 108.81(19) . .
C23 N8 B2 131.8(2) . .
N7 N8 B2 118.90(18) . .
C24 N9 N10 106.0(2) . .
C24 N9 Co2 132.84(19) . .
N10 N9 Co2 118.90(15) . .
C26 N10 N9 109.0(2) . .
C26 N10 B2 132.5(2) . .
N9 N10 B2 118.05(18) . .
C16 O1 C16 105.1(3) . 8_565
C16 O1 Co1 124.79(18) . .
C16 O1 Co1 124.79(18) 8_565 .
O1 C16 C17 104.4(3) . .
O1 C16 H16A 110.9 . .
C17 C16 H16A 110.9 . .
O1 C16 H16B 110.9 . .
C17 C16 H16B 110.9 . .
H16A C16 H16B 108.9 . .
C16 C17 C17 105.0(2) . 8_565
C16 C17 H17A 110.8 . .
C17 C17 H17A 110.8 8_565 .
C16 C17 H17B 110.8 . .
C17 C17 H17B 110.8 8_565 .
H17A C17 H17B 108.8 . .
C34A C33A O2A 100.0(16) . .
C34A C33A H33A 111.8 . .
O2A C33A H33A 111.8 . .
C34A C33A H33B 111.8 . .
O2A C33A H33B 111.8 . .
H33A C33A H33B 109.5 . .
C34A C34A C33A 107.1(8) 8_565 .
C34A C34A H34A 110.3 8_565 .
C33A C34A H34A 110.3 . .
C34A C34A H34B 110.3 8_565 .
C33A C34A H34B 110.3 . .
H34A C34A H34B 108.5 . .
C33B C34B C34B 107.3(10) . 8_565
C33B C34B H34C 110.3 . .
C34B C34B H34C 110.3 8_565 .
C33B C34B H34D 110.3 . .
C34B C34B H34D 110.3 8_565 .
H34C C34B H34D 108.5 . .
C34B C33B O2B 96.4(18) . .
C34B C33B H33C 112.5 . .
O2B C33B H33C 112.5 . .
C34B C33B H33D 112.5 . .
O2B C33B H33D 112.5 . .
H33C C33B H33D 110.0 . .
C33A O2A C33A 102.5(19) 8_565 .
C33A O2A Co2 124.7(10) 8_565 .
C33A O2A Co2 124.7(10) . .
C33B O2B C33B 101(3) . 8_565
C33B O2B Co2 120.9(11) . .
C33B O2B Co2 120.9(11) 8_565 .

loop_
_geom_bond_atom_site_label_1
_geom_bond_atom_site_label_2
_geom_bond_distance
_geom_bond_site_symmetry_2
Co2 N6 2.044(2) .
Co2 N7 2.105(2) .
Co2 N7 2.105(2) 8_565
Co2 N9 2.129(2) .
Co2 N9 2.129(2) 8_565
Co2 O2A 2.17(2) .
Co2 O2B 2.31(3) .
N6 C18 1.358(2) 8_565
N6 C18 1.358(2) .
B1 N5 1.572(3) .
B1 N3 1.585(3) .
B1 C10 1.618(3) .
B1 C1 1.638(3) .
B2 N10 1.588(3) .
B2 N8 1.588(3) .
B2 C27 1.622(3) .
B2 C18 1.650(3) .
C1 N1 1.363(3) .
C1 C2 1.391(3) .
C2 C3 1.380(3) .
C2 H2 0.9500 .
C3 C2 1.380(3) 8_565
C3 H3 0.9500 .
C4 N2 1.332(3) .
C4 C5 1.375(4) .
C4 H4 0.9500 .
C5 C6 1.374(4) .
C5 H5 0.9500 .
C6 N3 1.345(3) .
C6 H6 0.9500 .
C7 N4 1.327(3) .
C7 C8 1.386(4) .
C7 H7 0.9500 .
C8 C9 1.372(4) .
C8 H8 0.9500 .
C9 N5 1.352(3) .
C9 H9 0.9500 .
C10 C15 1.395(3) .
C10 C11 1.398(3) .
C11 C12 1.389(4) .
C11 H11 0.9500 .
C12 C13 1.387(4) .
C12 H12 0.9500 .
C13 C14 1.370(4) .
C13 H13 0.9500 .
C14 C15 1.387(3) .
C14 H14 0.9500 .
C15 H15 0.9500 .
C18 C19 1.393(3) .
C19 C20 1.381(3) .
C19 H19 0.9500 .
C20 C19 1.382(3) 8_565
C20 H20 0.9500 .
C21 N7 1.333(3) .
C21 C22 1.382(4) .
C21 H21 0.9500 .
C22 C23 1.368(4) .
C22 H22 0.9500 .
C23 N8 1.348(3) .
C23 H23 0.9500 .
C24 N9 1.332(3) .
C24 C25 1.369(4) .
C24 H24 0.9500 .
C25 C26 1.375(4) .
C25 H25 0.9500 .
C26 N10 1.343(3) .
C26 H26 0.9500 .
C27 C28 1.399(3) .
C27 C32 1.401(3) .
C28 C29 1.378(3) .
C28 H28 0.9500 .
C29 C30 1.382(4) .
C29 H29 0.9500 .
C30 C31 1.377(4) .
C30 H30 0.9500 .
C31 C32 1.386(4) .
C31 H31 0.9500 .
C32 H32 0.9500 .
Co1 N4 2.082(2) .
Co1 N4 2.082(2) 8_565
Co1 N1 2.136(2) .
Co1 N2 2.150(2) 8_565
Co1 N2 2.150(2) .
Co1 O1 2.161(2) .
N1 C1 1.363(3) 8_565
N2 N3 1.359(3) .
N4 N5 1.361(3) .
N7 N8 1.358(3) .
N9 N10 1.360(3) .
O1 C16 1.435(3) .
O1 C16 1.435(3) 8_565
C16 C17 1.486(5) .
C16 H16A 0.9900 .
C16 H16B 0.9900 .
C17 C17 1.511(9) 8_565
C17 H17A 0.9900 .
C17 H17B 0.9900 .
C33A C34A 1.516(19) .
C33A O2A 1.520(18) .
C33A H33A 0.9900 .
C33A H33B 0.9900 .
C34A C34A 1.479(18) 8_565
C34A H34A 0.9900 .
C34A H34B 0.9900 .
C34B C33B 1.40(2) .
C34B C34B 1.41(2) 8_565
C34B H34C 0.9900 .
C34B H34D 0.9900 .
C33B O2B 1.45(3) .
C33B H33C 0.9900 .
C33B H33D 0.9900 .
O2A C33A 1.520(18) 8_565
O2B C33B 1.45(3) 8_565

loop_
_geom_torsion_atom_site_label_1
_geom_torsion_atom_site_label_2
_geom_torsion_atom_site_label_3
_geom_torsion_atom_site_label_4
_geom_torsion
_geom_torsion_site_symmetry_1
_geom_torsion_site_symmetry_4
N5 B1 C1 N1 40.9(3) . .
N3 B1 C1 N1 -73.7(3) . .
C10 B1 C1 N1 162.8(2) . .
N5 B1 C1 C2 -146.7(2) . .
N3 B1 C1 C2 98.7(2) . .
C10 B1 C1 C2 -24.7(3) . .
N1 C1 C2 C3 -0.9(4) . .
B1 C1 C2 C3 -173.3(2) . .
C1 C2 C3 C2 -1.3(5) . 8_565
N2 C4 C5 C6 0.1(3) . .
C4 C5 C6 N3 -1.1(3) . .
N4 C7 C8 C9 0.3(3) . .
C7 C8 C9 N5 -0.1(3) . .
N5 B1 C10 C15 96.2(3) . .
N3 B1 C10 C15 -148.2(2) . .
C1 B1 C10 C15 -29.2(3) . .
N5 B1 C10 C11 -74.5(3) . .
N3 B1 C10 C11 41.1(3) . .
C1 B1 C10 C11 160.1(2) . .
C15 C10 C11 C12 3.8(4) . .
B1 C10 C11 C12 175.0(2) . .
C10 C11 C12 C13 -0.7(4) . .
C11 C12 C13 C14 -1.9(4) . .
C12 C13 C14 C15 1.3(4) . .
C13 C14 C15 C10 2.0(4) . .
C11 C10 C15 C14 -4.4(4) . .
B1 C10 C15 C14 -175.6(2) . .
C18 N6 C18 C19 0.8(4) 8_565 .
Co2 N6 C18 C19 -173.07(17) . .
C18 N6 C18 B2 178.78(17) 8_565 .
Co2 N6 C18 B2 4.9(3) . .
N10 B2 C18 N6 -59.9(3) . .
N8 B2 C18 N6 51.8(3) . .
C27 B2 C18 N6 175.0(2) . .
N10 B2 C18 C19 118.0(2) . .
N8 B2 C18 C19 -130.3(2) . .
C27 B2 C18 C19 -7.1(3) . .
N6 C18 C19 C20 0.2(4) . .
B2 C18 C19 C20 -177.8(2) . .
C18 C19 C20 C19 -1.1(5) . 8_565
N7 C21 C22 C23 0.0(3) . .
C21 C22 C23 N8 -1.0(3) . .
N9 C24 C25 C26 0.6(3) . .
C24 C25 C26 N10 0.5(3) . .
N10 B2 C27 C28 155.5(2) . .
N8 B2 C27 C28 41.6(3) . .
C18 B2 C27 C28 -81.5(3) . .
N10 B2 C27 C32 -30.5(3) . .
N8 B2 C27 C32 -144.4(2) . .
C18 B2 C27 C32 92.5(3) . .
C32 C27 C28 C29 3.7(3) . .
B2 C27 C28 C29 178.2(2) . .
C27 C28 C29 C30 -1.1(4) . .
C28 C29 C30 C31 -1.5(4) . .
C29 C30 C31 C32 1.2(4) . .
C30 C31 C32 C27 1.6(4) . .
C28 C27 C32 C31 -3.9(3) . .
B2 C27 C32 C31 -178.2(2) . .
C2 C1 N1 C1 3.3(4) . 8_565
B1 C1 N1 C1 175.93(17) . 8_565
C2 C1 N1 Co1 -153.89(17) . .
B1 C1 N1 Co1 18.8(3) . .
C5 C4 N2 N3 0.9(3) . .
C5 C4 N2 Co1 -168.14(19) . .
C5 C6 N3 N2 1.7(3) . .
C5 C6 N3 B1 169.8(2) . .
C4 N2 N3 C6 -1.6(3) . .
Co1 N2 N3 C6 169.63(16) . .
C4 N2 N3 B1 -171.3(2) . .
Co1 N2 N3 B1 -0.1(3) . .
N5 B1 N3 C6 135.3(2) . .
C10 B1 N3 C6 20.4(3) . .
C1 B1 N3 C6 -106.2(3) . .
N5 B1 N3 N2 -57.5(3) . .
C10 B1 N3 N2 -172.42(19) . .
C1 B1 N3 N2 61.0(2) . .
C8 C7 N4 N5 -0.3(3) . .
C8 C7 N4 Co1 173.3(2) . .
C8 C9 N5 N4 -0.1(3) . .
C8 C9 N5 B1 176.7(2) . .
C7 N4 N5 C9 0.3(3) . .
Co1 N4 N5 C9 -174.67(16) . .
C7 N4 N5 B1 -176.8(2) . .
Co1 N4 N5 B1 8.3(3) . .
N3 B1 N5 C9 -122.4(2) . .
C10 B1 N5 C9 -3.2(3) . .
C1 B1 N5 C9 124.9(3) . .
N3 B1 N5 N4 54.0(3) . .
C10 B1 N5 N4 173.18(19) . .
C1 B1 N5 N4 -58.7(3) . .
C22 C21 N7 N8 1.0(3) . .
C22 C21 N7 Co2 -167.89(18) . .
C22 C23 N8 N7 1.6(3) . .
C22 C23 N8 B2 173.0(2) . .
C21 N7 N8 C23 -1.6(3) . .
Co2 N7 N8 C23 169.17(15) . .
C21 N7 N8 B2 -174.3(2) . .
Co2 N7 N8 B2 -3.5(3) . .
N10 B2 N8 C23 -105.8(3) . .
C27 B2 N8 C23 14.6(3) . .
C18 B2 N8 C23 138.2(2) . .
N10 B2 N8 N7 64.9(2) . .
C27 B2 N8 N7 -174.72(18) . .
C18 B2 N8 N7 -51.1(3) . .
C25 C24 N9 N10 -1.5(3) . .
C25 C24 N9 Co2 160.8(2) . .
C25 C26 N10 N9 -1.5(3) . .
C25 C26 N10 B2 -173.4(2) . .
C24 N9 N10 C26 1.8(3) . .
Co2 N9 N10 C26 -163.45(16) . .
C24 N9 N10 B2 175.1(2) . .
Co2 N9 N10 B2 9.8(3) . .
N8 B2 N10 C26 103.1(3) . .
C27 B2 N10 C26 -15.7(4) . .
C18 B2 N10 C26 -140.0(2) . .
N8 B2 N10 N9 -68.3(2) . .
C27 B2 N10 N9 172.92(19) . .
C18 B2 N10 N9 48.6(3) . .
C16 O1 C16 C17 -39.3(5) 8_565 .
Co1 O1 C16 C17 115.8(3) . .
O1 C16 C17 C17 23.5(3) . 8_565
O2A C33A C34A C34A 28.1(16) . 8_565
C34B C34B C33B O2B -32.0(19) 8_565 .
C34A C33A O2A C33A -46(2) . 8_565
C34A C33A O2A Co2 164.7(12) . .
C34B C33B O2B C33B 53(3) . 8_565
C34B C33B O2B Co2 -170.8(16) . .
